data_2018410
loop_
_publ_author_name
'Yuan, Shuai'
'Liu, Mei-Jiao'
'Xie, Han-Yi'
'Xu, Meng-Zhen'
'Sun, Di'

_publ_section_title
;
 A novel three-dimensional Cd^II^ metal--organic framework based on
 [Cd~6~(malonate)~6~] metallomacrocycles with zeolite SOD (sodalite)
 topology: poly[ammine-\m~3~-malonato-cadmium(II)]
;
_journal_coeditor_code FA3269
_journal_issue 3
_journal_name_full 'Acta Crystallographica Section C'
_journal_page_first m57
_journal_page_last m60
_journal_paper_doi 10.1107/S0108270112003277
_journal_volume 68
_journal_year 2012
_chemical_formula_iupac '[Cd (C3 H2 O4) (N H3)]'
_chemical_formula_sum 'C3 H5 Cd N O4'
_chemical_formula_weight 231.48
_chemical_name_systematic
;
poly[ammine-\m~3~-malonato-cadmium(II)]
;
_space_group_IT_number 148
_symmetry_cell_setting trigonal
_symmetry_space_group_name_Hall '-R 3'
_symmetry_space_group_name_H-M 'R -3 :H'
_atom_sites_solution_hydrogens geom
_atom_sites_solution_primary direct
_atom_sites_solution_secondary difmap
_audit_creation_method SHELXL-97
_cell_angle_alpha 90.00
_cell_angle_beta 90.00
_cell_angle_gamma 120.00
_cell_formula_units_Z 18
_cell_length_a 17.3662(8)
_cell_length_b 17.3662(8)
_cell_length_c 11.4425(10)
_cell_measurement_reflns_used 4821
_cell_measurement_temperature 298(2)
_cell_measurement_theta_max 60.772
_cell_measurement_theta_min 4.473
_cell_volume 2988.6(3)
_computing_cell_refinement 'APEX2 (Bruker,2005)'
_computing_data_collection 'APEX2 (Bruker,2005)'
_computing_data_reduction 'SAINT (Bruker, 2005)'
_computing_molecular_graphics 'DIAMOND (Brandenburg, 2008)'
_computing_publication_material 'publCIF (Westrip, 2010)'
_computing_structure_refinement 'SHELXL97 (Sheldrick, 2008)'
_computing_structure_solution 'SHELXS97 (Sheldrick, 2008)'
_diffrn_ambient_temperature 298(2)
_diffrn_measured_fraction_theta_full 0.997
_diffrn_measured_fraction_theta_max 0.997
_diffrn_measurement_device_type 'Bruker SMART APEXII CCD'
_diffrn_measurement_method '/w and /f'
_diffrn_radiation_monochromator graphite
_diffrn_radiation_source 'fine-focus sealed tube'
_diffrn_radiation_type MoK\a
_diffrn_radiation_wavelength 0.71073
_diffrn_reflns_av_R_equivalents 0.0203
_diffrn_reflns_av_sigmaI/netI 0.0170
_diffrn_reflns_limit_h_max 21
_diffrn_reflns_limit_h_min -21
_diffrn_reflns_limit_k_max 19
_diffrn_reflns_limit_k_min -21
_diffrn_reflns_limit_l_max 14
_diffrn_reflns_limit_l_min -11
_diffrn_reflns_number 5110
_diffrn_reflns_theta_full 26.00
_diffrn_reflns_theta_max 26.00
_diffrn_reflns_theta_min 2.35
_exptl_absorpt_coefficient_mu 3.233
_exptl_absorpt_correction_T_max 0.7820
_exptl_absorpt_correction_T_min 0.7381
_exptl_absorpt_correction_type multi-scan
_exptl_absorpt_process_details '(SADABS; Sheldrick, 1996)'
_exptl_crystal_colour colorless
_exptl_crystal_density_diffrn 2.315
_exptl_crystal_density_method 'not measured'
_exptl_crystal_description block
_exptl_crystal_F_000 1980
_exptl_crystal_size_max 0.10
_exptl_crystal_size_mid 0.08
_exptl_crystal_size_min 0.08
_refine_diff_density_max 0.529
_refine_diff_density_min -0.293
_refine_ls_extinction_coef 0.00123(5)
_refine_ls_extinction_expression Fc^*^=kFc[1+0.001xFc^2^\l^3^/sin(2\q)]^-1/4^
_refine_ls_extinction_method 'SHELXL97 (Sheldrick, 2008)'
_refine_ls_goodness_of_fit_ref 1.127
_refine_ls_hydrogen_treatment mixed
_refine_ls_matrix_type full
_refine_ls_number_parameters 92
_refine_ls_number_reflns 1317
_refine_ls_number_restraints 6
_refine_ls_restrained_S_all 1.126
_refine_ls_R_factor_all 0.0146
_refine_ls_R_factor_gt 0.0139
_refine_ls_shift/su_max 0.002
_refine_ls_shift/su_mean 0.000
_refine_ls_structure_factor_coef Fsqd
_refine_ls_weighting_details 'calc w=1/[\s^2^(Fo^2^)+(0.0121P)^2^+4.9121P] where P=(Fo^2^+2Fc^2^)/3'
_refine_ls_weighting_scheme calc
_refine_ls_wR_factor_gt 0.0349
_refine_ls_wR_factor_ref 0.0354
_reflns_number_gt 1281
_reflns_number_total 1317
_reflns_threshold_expression I>2\s(I)
_cod_data_source_file fa3269.cif
_cod_data_source_block I
_cod_original_sg_symbol_H-M 'R -3'
_cod_database_code 2018410
_cod_database_fobs_code 2018410

loop_
_symmetry_equiv_pos_as_xyz
'x, y, z'
'-y, x-y, z'
'-x+y, -x, z'
'x+2/3, y+1/3, z+1/3'
'-y+2/3, x-y+1/3, z+1/3'
'-x+y+2/3, -x+1/3, z+1/3'
'x+1/3, y+2/3, z+2/3'
'-y+1/3, x-y+2/3, z+2/3'
'-x+y+1/3, -x+2/3, z+2/3'
'-x, -y, -z'
'y, -x+y, -z'
'x-y, x, -z'
'-x+2/3, -y+1/3, -z+1/3'
'y+2/3, -x+y+1/3, -z+1/3'
'x-y+2/3, x+1/3, -z+1/3'
'-x+1/3, -y+2/3, -z+2/3'
'y+1/3, -x+y+2/3, -z+2/3'
'x-y+1/3, x+2/3, -z+2/3'

loop_
_atom_site_type_symbol
_atom_site_label
_atom_site_fract_x
_atom_site_fract_y
_atom_site_fract_z
_atom_site_U_iso_or_equiv
_atom_site_adp_type
_atom_site_calc_flag
_atom_site_refinement_flags
_atom_site_occupancy
_atom_site_symmetry_multiplicity
Cd Cd1 0.600383(9) 0.677758(10) 0.136161(12) 0.02606(8) Uani d . 1 1
C C1 0.52347(13) 0.76754(13) 0.02606(17) 0.0250(4) Uani d . 1 1
C C2 0.48023(14) 0.80950(13) -0.04513(19) 0.0298(4) Uani d . 1 1
H H2A 0.4546 0.7747 -0.1154 0.036 Uiso calc R 1 1
H H2B 0.4325 0.8085 0.0000 0.036 Uiso calc R 1 1
C C3 0.54621(13) 0.90444(14) -0.07877(17) 0.0259(4) Uani d . 1 1
N N1 0.73894(13) 0.78882(13) 0.09437(17) 0.0342(4) Uani d D 1 1
H H1C 0.7576(18) 0.7832(18) 0.026(2) 0.051 Uiso d D 1 1
H H1B 0.7755(16) 0.7936(18) 0.1506(18) 0.051 Uiso d D 1 1
H H1A 0.7392(18) 0.8395(14) 0.094(2) 0.051 Uiso d D 1 1
O O1 0.55164(10) 0.79595(9) 0.12742(12) 0.0307(3) Uani d . 1 1
O O2 0.52947(11) 0.70485(10) -0.01798(13) 0.0338(3) Uani d . 1 1
O O3 0.56182(12) 0.92514(10) -0.18358(13) 0.0392(4) Uani d . 1 1
O O4 0.58409(10) 0.96143(10) 0.00090(12) 0.0329(3) Uani d . 1 1

loop_
_atom_site_aniso_label
_atom_site_aniso_U_11
_atom_site_aniso_U_22
_atom_site_aniso_U_33
_atom_site_aniso_U_12
_atom_site_aniso_U_13
_atom_site_aniso_U_23
Cd1 0.02820(10) 0.03050(11) 0.02098(10) 0.01580(7) 0.00183(5) 0.00163(5)
C1 0.0233(9) 0.0212(9) 0.0265(9) 0.0081(8) 0.0026(7) 0.0037(8)
C2 0.0277(10) 0.0272(10) 0.0329(11) 0.0125(9) -0.0075(8) -0.0010(8)
C3 0.0289(10) 0.0297(10) 0.0249(10) 0.0188(9) -0.0019(8) 0.0019(8)
N1 0.0339(10) 0.0373(10) 0.0279(9) 0.0151(9) 0.0005(8) -0.0031(8)
O1 0.0411(8) 0.0302(7) 0.0249(7) 0.0208(7) -0.0040(6) -0.0005(6)
O2 0.0458(9) 0.0310(8) 0.0307(8) 0.0237(7) -0.0038(6) -0.0037(6)
O3 0.0538(10) 0.0394(9) 0.0225(8) 0.0219(8) 0.0008(7) 0.0029(6)
O4 0.0407(9) 0.0258(7) 0.0244(7) 0.0107(7) -0.0014(6) 0.0012(6)

loop_
_atom_type_symbol
_atom_type_description
_atom_type_scat_dispersion_real
_atom_type_scat_dispersion_imag
_atom_type_scat_source
C C 0.0033 0.0016 'International Tables Vol C Tables 4.2.6.8 and 6.1.1.4'
H H 0.0000 0.0000 'International Tables Vol C Tables 4.2.6.8 and 6.1.1.4'
N N 0.0061 0.0033 'International Tables Vol C Tables 4.2.6.8 and 6.1.1.4'
O O 0.0106 0.0060 'International Tables Vol C Tables 4.2.6.8 and 6.1.1.4'
Cd Cd -0.8075 1.2024 'International Tables Vol C Tables 4.2.6.8 and 6.1.1.4'

loop_
_geom_angle_atom_site_label_1
_geom_angle_atom_site_label_2
_geom_angle_atom_site_label_3
_geom_angle_site_symmetry_1
_geom_angle_site_symmetry_3
_geom_angle
_geom_angle_publ_flag
N1 Cd1 O1 . 14_455 170.71(6) y
N1 Cd1 O4 . 14_455 89.62(6) y
O1 Cd1 O4 14_455 14_455 81.83(5) y
N1 Cd1 O2 . . 96.45(6) y
O1 Cd1 O2 14_455 . 87.71(5) y
O4 Cd1 O2 14_455 . 138.80(5) y
N1 Cd1 O4 . 12_655 88.67(6) y
O1 Cd1 O4 14_455 12_655 99.96(5) y
O4 Cd1 O4 14_455 12_655 135.38(5) y
O2 Cd1 O4 . 12_655 85.62(5) y
N1 Cd1 O3 . 12_655 98.43(7) y
O1 Cd1 O3 14_455 12_655 84.22(6) y
O4 Cd1 O3 14_455 12_655 83.15(5) y
O2 Cd1 O3 . 12_655 135.40(5) y
O4 Cd1 O3 12_655 12_655 53.12(5) y
N1 Cd1 O1 . . 86.89(6) y
O1 Cd1 O1 14_455 . 89.06(7) y
O4 Cd1 O1 14_455 . 87.22(5) y
O2 Cd1 O1 . . 52.71(5) y
O4 Cd1 O1 12_655 . 137.14(5) y
O3 Cd1 O1 12_655 . 168.94(5) y
O2 C1 O1 . . 121.81(19) ?
O2 C1 C2 . . 118.56(18) ?
O1 C1 C2 . . 119.63(17) ?
C3 C2 C1 . . 111.87(16) ?
C3 C2 H2A . . 109.2 ?
C1 C2 H2A . . 109.2 ?
C3 C2 H2B . . 109.2 ?
C1 C2 H2B . . 109.2 ?
H2A C2 H2B . . 107.9 ?
O3 C3 O4 . . 121.18(19) ?
O3 C3 C2 . . 119.84(18) ?
O4 C3 C2 . . 118.98(17) ?
Cd1 N1 H1C . . 113.1(19) ?
Cd1 N1 H1B . . 109.7(19) ?
H1C N1 H1B . . 112(2) ?
Cd1 N1 H1A . . 109.0(19) ?
H1C N1 H1A . . 107(2) ?
H1B N1 H1A . . 105(2) ?
C1 O1 Cd1 . 15 125.69(13) ?
C1 O1 Cd1 . . 86.66(11) ?
Cd1 O1 Cd1 15 . 141.45(6) ?
C1 O2 Cd1 . . 98.82(13) ?
C3 O3 Cd1 . 11_565 92.36(13) ?
C3 O4 Cd1 . 15 126.79(13) ?
C3 O4 Cd1 . 11_565 93.11(12) ?
Cd1 O4 Cd1 15 11_565 136.24(7) ?

loop_
_geom_bond_atom_site_label_1
_geom_bond_atom_site_label_2
_geom_bond_site_symmetry_2
_geom_bond_distance
_geom_bond_publ_flag
Cd1 N1 . 2.2577(19) y
Cd1 O1 14_455 2.2856(14) y
Cd1 O4 14_455 2.3081(14) y
Cd1 O2 . 2.3299(15) y
Cd1 O4 12_655 2.4258(14) y
Cd1 O3 12_655 2.4525(16) y
Cd1 O1 . 2.5841(14) y
C1 O2 . 1.250(2) ?
C1 O1 . 1.260(2) ?
C1 C2 . 1.518(3) ?
C2 C3 . 1.513(3) ?
C2 H2A . 0.9700 ?
C2 H2B . 0.9700 ?
C3 O3 . 1.242(2) ?
C3 O4 . 1.262(2) ?
N1 H1C . 0.87(3) ?
N1 H1B . 0.879(13) ?
N1 H1A . 0.878(16) ?

loop_
_geom_hbond_atom_site_label_D
_geom_hbond_atom_site_label_H
_geom_hbond_atom_site_label_A
_geom_hbond_site_symmetry_A
_geom_hbond_distance_DH
_geom_hbond_distance_HA
_geom_hbond_distance_DA
_geom_hbond_angle_DHA
N1 H1C O3 16_664 0.87(3) 2.19(3) 3.043(2) 166(3)
N1 H1B O2 6_565 0.879(13) 2.171(14) 3.033(2) 167(2)
N1 H1A O3 5_665 0.878(16) 2.334(18) 3.188(3) 164(2)
